data_2220780
loop_
_publ_author_name
'Kitamura, Chitoshi'
'Akamatsu, Naoki'
'Yoneda, Akio'
'Kawase, Takeshi'

_publ_section_title
;
 2,3-Dimethoxy-5,12-tetracenequinone
;
_journal_coeditor_code GK2182
_journal_issue 2
_journal_name_full 'Acta Crystallographica Section E'
_journal_page_first o324
_journal_paper_doi 10.1107/S1600536809001147
_journal_volume 65
_journal_year 2009
_chemical_formula_iupac 'C20 H14 O4'
_chemical_formula_moiety 'C20 H14 O4'
_chemical_formula_sum 'C20 H14 O4'
_chemical_formula_weight 318.31
_chemical_name_systematic
;
2,3-Dimethoxy-5,12-tetracenequinone
;
_space_group_IT_number 14
_symmetry_cell_setting monoclinic
_symmetry_space_group_name_Hall '-P 2ybc'
_symmetry_space_group_name_H-M 'P 1 21/c 1'
_cell_angle_alpha 90
_cell_angle_beta 97.8830(10)
_cell_angle_gamma 90
_cell_formula_units_Z 4
_cell_length_a 8.290(3)
_cell_length_b 6.9781(19)
_cell_length_c 25.779(8)
_cell_measurement_reflns_used 4021
_cell_measurement_temperature 223
_cell_measurement_theta_max 27.48
_cell_measurement_theta_min 3.03
_cell_volume 1477.2(8)
_computing_cell_refinement 'CrystalClear (Rigaku, 2001)'
_computing_data_collection 'CrystalClear (Rigaku, 2001)'
_computing_data_reduction 'CrystalClear (Rigaku, 2001)'
_computing_molecular_graphics 'ORTEP-3 for Windows (Farrugia, 1997) and Mercury (Macrae <i>et al.</i>, 2006)'
_computing_publication_material 'WinGX (Farrugia, 1999)'
_computing_structure_refinement 'SHELXL97 (Sheldrick, 2008)'
_computing_structure_solution 'SIR2004 (Burla <i>et al.</i>,  2005)'
_diffrn_ambient_temperature 223
_diffrn_detector_area_resol_mean 14.7059
_diffrn_measured_fraction_theta_full 0.998
_diffrn_measured_fraction_theta_max 0.998
_diffrn_measurement_device_type
;
Rigaku Mercury CCD area-detector
;
_diffrn_measurement_method '\f and \w'
_diffrn_radiation_monochromator graphite
_diffrn_radiation_source 'rotating-anode X-ray tube'
_diffrn_radiation_type MoK\a
_diffrn_radiation_wavelength 0.71073
_diffrn_reflns_av_R_equivalents 0.0326
_diffrn_reflns_limit_h_max 10
_diffrn_reflns_limit_h_min -10
_diffrn_reflns_limit_k_max 5
_diffrn_reflns_limit_k_min -9
_diffrn_reflns_limit_l_max 25
_diffrn_reflns_limit_l_min -33
_diffrn_reflns_number 11405
_diffrn_reflns_theta_full 27.48
_diffrn_reflns_theta_max 27.48
_diffrn_reflns_theta_min 3.03
_diffrn_standards_decay_% 0
_diffrn_standards_number 0
_exptl_absorpt_coefficient_mu 0.1
_exptl_absorpt_correction_T_max 0.997
_exptl_absorpt_correction_T_min 0.988
_exptl_absorpt_correction_type numerical
_exptl_absorpt_process_details '(NUMABS; Higashi, 1999)'
_exptl_crystal_colour brown
_exptl_crystal_density_diffrn 1.431
_exptl_crystal_density_method 'not measured'
_exptl_crystal_description prism
_exptl_crystal_F_000 664
_exptl_crystal_size_max 0.5
_exptl_crystal_size_mid 0.1
_exptl_crystal_size_min 0.05
_refine_diff_density_max 0.284
_refine_diff_density_min -0.184
_refine_ls_extinction_method none
_refine_ls_goodness_of_fit_ref 1.12
_refine_ls_hydrogen_treatment constr
_refine_ls_matrix_type full
_refine_ls_number_parameters 219
_refine_ls_number_reflns 3370
_refine_ls_number_restraints 0
_refine_ls_restrained_S_all 1.12
_refine_ls_R_factor_all 0.0621
_refine_ls_R_factor_gt 0.0502
_refine_ls_shift/su_max 0
_refine_ls_shift/su_mean 0
_refine_ls_structure_factor_coef Fsqd
_refine_ls_weighting_details 'calc w=1/[\s^2^(Fo^2^)+(0.0725P)^2^+0.2183P] where P=(Fo^2^+2Fc^2^)/3'
_refine_ls_weighting_scheme calc
_refine_ls_wR_factor_gt 0.137
_refine_ls_wR_factor_ref 0.1465
_reflns_number_gt 2773
_reflns_number_total 3370
_reflns_threshold_expression I>2\s(I)
_cod_data_source_file gk2182.cif
_cod_data_source_block I
_cod_original_sg_symbol_H-M 'P 21/c'
_cod_database_code 2220780
_cod_database_fobs_code 2220780

loop_
_symmetry_equiv_pos_as_xyz
'x, y, z'
'-x, y+1/2, -z+1/2'
'-x, -y, -z'
'x, -y-1/2, z-1/2'

loop_
_atom_site_type_symbol
_atom_site_label
_atom_site_fract_x
_atom_site_fract_y
_atom_site_fract_z
_atom_site_U_iso_or_equiv
_atom_site_adp_type
_atom_site_calc_flag
_atom_site_refinement_flags
_atom_site_occupancy
_atom_site_disorder_assembly
_atom_site_disorder_group
C C1 1.00036(17) 0.53181(18) 0.14389(6) 0.0275(3) Uani d . 1 . .
H H1 1.062 0.5387 0.1773 0.033 Uiso calc R 1 . .
C C2 1.01106(17) 0.67689(19) 0.10804(6) 0.0274(3) Uani d . 1 . .
C C3 0.91825(18) 0.66693(19) 0.05767(6) 0.0287(3) Uani d . 1 . .
C C4 0.81764(18) 0.51175(19) 0.04488(5) 0.0289(3) Uani d . 1 . .
H H4 0.7562 0.5042 0.0115 0.035 Uiso calc R 1 . .
C C5 0.80647(17) 0.36535(18) 0.08134(5) 0.0259(3) Uani d . 1 . .
C C6 0.69108(19) 0.20757(19) 0.06595(5) 0.0291(3) Uani d . 1 . .
C C7 0.67888(17) 0.05220(18) 0.10459(5) 0.0255(3) Uani d . 1 . .
C C8 0.57670(18) -0.09998(19) 0.09083(5) 0.0282(3) Uani d . 1 . .
H H8 0.5149 -0.103 0.0574 0.034 Uiso calc R 1 . .
C C9 0.56328(18) -0.25179(18) 0.12612(6) 0.0268(3) Uani d . 1 . .
C C10 0.46090(19) -0.4123(2) 0.11233(6) 0.0341(3) Uani d . 1 . .
H H10 0.4002 -0.4192 0.0788 0.041 Uiso calc R 1 . .
C C11 0.4501(2) -0.5567(2) 0.14754(7) 0.0384(4) Uani d . 1 . .
H H11 0.3814 -0.6619 0.1381 0.046 Uiso calc R 1 . .
C C12 0.5408(2) -0.5489(2) 0.19769(6) 0.0386(4) Uani d . 1 . .
H H12 0.5326 -0.6492 0.2215 0.046 Uiso calc R 1 . .
C C13 0.6411(2) -0.3969(2) 0.21228(6) 0.0344(4) Uani d . 1 . .
H H13 0.7013 -0.3936 0.2459 0.041 Uiso calc R 1 . .
C C14 0.65452(17) -0.24356(18) 0.17669(6) 0.0273(3) Uani d . 1 . .
C C15 0.75879(18) -0.08529(19) 0.19038(5) 0.0280(3) Uani d . 1 . .
H H15 0.8193 -0.0794 0.224 0.034 Uiso calc R 1 . .
C C16 0.77246(16) 0.05988(18) 0.15515(5) 0.0241(3) Uani d . 1 . .
C C17 0.88638(17) 0.22181(18) 0.16997(5) 0.0260(3) Uani d . 1 . .
C C18 0.89773(17) 0.37413(18) 0.13063(5) 0.0247(3) Uani d . 1 . .
C C19 1.1882(2) 0.8638(2) 0.16855(6) 0.0360(4) Uani d . 1 . .
H H19A 1.1096 0.8696 0.1932 0.054 Uiso calc R 1 . .
H H19B 1.2491 0.9828 0.1699 0.054 Uiso calc R 1 . .
H H19C 1.2624 0.7579 0.1777 0.054 Uiso calc R 1 . .
C C20 0.8334(2) 0.8166(2) -0.02447(6) 0.0398(4) Uani d . 1 . .
H H20A 0.8583 0.7051 -0.0444 0.06 Uiso calc R 1 . .
H H20B 0.8538 0.932 -0.0435 0.06 Uiso calc R 1 . .
H H20C 0.7199 0.8127 -0.0192 0.06 Uiso calc R 1 . .
O O1 1.10487(14) 0.83614(14) 0.11692(4) 0.0362(3) Uani d . 1 . .
O O2 0.93439(14) 0.81632(14) 0.02532(4) 0.0378(3) Uani d . 1 . .
O O3 0.60656(17) 0.20730(16) 0.02332(4) 0.0491(4) Uani d . 1 . .
O O4 0.96858(15) 0.22784(14) 0.21323(4) 0.0401(3) Uani d . 1 . .

loop_
_atom_site_aniso_label
_atom_site_aniso_U_11
_atom_site_aniso_U_22
_atom_site_aniso_U_33
_atom_site_aniso_U_12
_atom_site_aniso_U_13
_atom_site_aniso_U_23
C1 0.0273(7) 0.0287(7) 0.0248(7) -0.0028(5) -0.0018(5) -0.0021(5)
C2 0.0268(7) 0.0268(6) 0.0283(7) -0.0069(5) 0.0027(6) -0.0035(5)
C3 0.0311(8) 0.0287(7) 0.0263(7) -0.0044(5) 0.0042(6) 0.0040(5)
C4 0.0322(8) 0.0306(7) 0.0223(7) -0.0061(6) -0.0021(6) 0.0023(5)
C5 0.0276(7) 0.0244(6) 0.0247(7) -0.0025(5) 0.0004(6) 0.0008(5)
C6 0.0352(8) 0.0265(6) 0.0234(7) -0.0061(6) -0.0035(6) 0.0017(5)
C7 0.0291(7) 0.0238(6) 0.0229(7) -0.0019(5) 0.0007(6) 0.0005(5)
C8 0.0317(8) 0.0269(6) 0.0244(7) -0.0037(5) -0.0022(6) 0.0007(5)
C9 0.0275(7) 0.0237(6) 0.0295(8) 0.0003(5) 0.0047(6) -0.0002(5)
C10 0.0355(8) 0.0301(7) 0.0364(8) -0.0049(6) 0.0033(7) -0.0009(6)
C11 0.0388(9) 0.0271(7) 0.0505(10) -0.0064(6) 0.0107(7) 0.0001(6)
C12 0.0453(9) 0.0287(7) 0.0442(10) 0.0007(6) 0.0143(8) 0.0117(6)
C13 0.0396(9) 0.0323(7) 0.0315(8) 0.0033(6) 0.0057(7) 0.0074(6)
C14 0.0293(8) 0.0244(6) 0.0286(8) 0.0033(5) 0.0059(6) 0.0034(5)
C15 0.0317(8) 0.0279(6) 0.0231(7) 0.0023(5) -0.0004(6) 0.0021(5)
C16 0.0267(7) 0.0217(6) 0.0232(7) 0.0017(5) 0.0008(5) -0.0005(5)
C17 0.0289(7) 0.0253(6) 0.0222(7) 0.0010(5) -0.0026(6) -0.0009(5)
C18 0.0261(7) 0.0239(6) 0.0234(7) -0.0006(5) 0.0009(5) -0.0009(5)
C19 0.0372(9) 0.0353(7) 0.0345(8) -0.0117(6) 0.0013(7) -0.0091(6)
C20 0.0465(10) 0.0386(8) 0.0318(8) -0.0136(7) -0.0034(7) 0.0106(6)
O1 0.0425(7) 0.0324(5) 0.0320(6) -0.0160(4) -0.0008(5) -0.0007(4)
O2 0.0448(7) 0.0347(5) 0.0314(6) -0.0160(5) -0.0034(5) 0.0090(4)
O3 0.0679(9) 0.0436(6) 0.0288(6) -0.0257(6) -0.0190(6) 0.0104(5)
O4 0.0514(7) 0.0337(5) 0.0294(6) -0.0079(5) -0.0149(5) 0.0029(4)

loop_
_atom_type_symbol
_atom_type_description
_atom_type_scat_dispersion_real
_atom_type_scat_dispersion_imag
_atom_type_scat_source
C C 0.0033 0.0016 'International Tables Vol C Tables 4.2.6.8 and 6.1.1.4'
H H 0 0 'International Tables Vol C Tables 4.2.6.8 and 6.1.1.4'
O O 0.0106 0.006 'International Tables Vol C Tables 4.2.6.8 and 6.1.1.4'

loop_
_geom_angle_atom_site_label_1
_geom_angle_atom_site_label_2
_geom_angle_atom_site_label_3
_geom_angle_site_symmetry_1
_geom_angle_site_symmetry_3
_geom_angle
_geom_angle_publ_flag
C2 C1 C18 . . 120.24(12) ?
C2 C1 H1 . . 119.9 ?
C18 C1 H1 . . 119.9 ?
O1 C2 C1 . . 125.09(13) ?
O1 C2 C3 . . 114.90(12) ?
C1 C2 C3 . . 120.01(12) ?
O2 C3 C4 . . 124.42(13) ?
O2 C3 C2 . . 116.09(12) ?
C4 C3 C2 . . 119.48(12) ?
C3 C4 C5 . . 120.40(13) ?
C3 C4 H4 . . 119.8 ?
C5 C4 H4 . . 119.8 ?
C18 C5 C4 . . 120.29(12) ?
C18 C5 C6 . . 122.03(12) ?
C4 C5 C6 . . 117.64(12) ?
O3 C6 C5 . . 120.94(12) ?
O3 C6 C7 . . 121.31(12) ?
C5 C6 C7 . . 117.73(12) ?
C8 C7 C16 . . 120.32(12) ?
C8 C7 C6 . . 119.16(12) ?
C16 C7 C6 . . 120.53(12) ?
C7 C8 C9 . . 120.93(13) ?
C7 C8 H8 . . 119.5 ?
C9 C8 H8 . . 119.5 ?
C8 C9 C14 . . 118.95(12) ?
C8 C9 C10 . . 121.86(13) ?
C14 C9 C10 . . 119.19(13) ?
C11 C10 C9 . . 120.42(14) ?
C11 C10 H10 . . 119.8 ?
C9 C10 H10 . . 119.8 ?
C10 C11 C12 . . 120.41(14) ?
C10 C11 H11 . . 119.8 ?
C12 C11 H11 . . 119.8 ?
C13 C12 C11 . . 120.79(13) ?
C13 C12 H12 . . 119.6 ?
C11 C12 H12 . . 119.6 ?
C12 C13 C14 . . 120.25(14) ?
C12 C13 H13 . . 119.9 ?
C14 C13 H13 . . 119.9 ?
C9 C14 C15 . . 119.45(12) ?
C9 C14 C13 . . 118.93(13) ?
C15 C14 C13 . . 121.61(13) ?
C16 C15 C14 . . 120.81(13) ?
C16 C15 H15 . . 119.6 ?
C14 C15 H15 . . 119.6 ?
C15 C16 C7 . . 119.53(12) ?
C15 C16 C17 . . 119.76(12) ?
C7 C16 C17 . . 120.70(12) ?
O4 C17 C18 . . 121.27(12) ?
O4 C17 C16 . . 120.91(12) ?
C18 C17 C16 . . 117.82(12) ?
C5 C18 C1 . . 119.56(12) ?
C5 C18 C17 . . 121.15(12) ?
C1 C18 C17 . . 119.27(12) ?
O1 C19 H19A . . 109.5 ?
O1 C19 H19B . . 109.5 ?
H19A C19 H19B . . 109.5 ?
O1 C19 H19C . . 109.5 ?
H19A C19 H19C . . 109.5 ?
H19B C19 H19C . . 109.5 ?
O2 C20 H20A . . 109.5 ?
O2 C20 H20B . . 109.5 ?
H20A C20 H20B . . 109.5 ?
O2 C20 H20C . . 109.5 ?
H20A C20 H20C . . 109.5 ?
H20B C20 H20C . . 109.5 ?
C2 O1 C19 . . 117.45(11) ?
C3 O2 C20 . . 117.27(11) ?

loop_
_geom_bond_atom_site_label_1
_geom_bond_atom_site_label_2
_geom_bond_site_symmetry_2
_geom_bond_distance
_geom_bond_publ_flag
C1 C2 . 1.3818(19) ?
C1 C18 . 1.4041(18) ?
C1 H1 . 0.94 ?
C2 O1 . 1.3577(16) ?
C2 C3 . 1.417(2) ?
C3 O2 . 1.3530(16) ?
C3 C4 . 1.3790(19) ?
C4 C5 . 1.3998(19) ?
C4 H4 . 0.94 ?
C5 C18 . 1.3881(19) ?
C5 C6 . 1.4766(18) ?
C6 O3 . 1.2198(17) ?
C6 C7 . 1.4851(18) ?
C7 C8 . 1.3743(18) ?
C7 C16 . 1.4233(18) ?
C8 C9 . 1.4107(19) ?
C8 H8 . 0.94 ?
C9 C14 . 1.416(2) ?
C9 C10 . 1.4206(19) ?
C10 C11 . 1.368(2) ?
C10 H10 . 0.94 ?
C11 C12 . 1.405(2) ?
C11 H11 . 0.94 ?
C12 C13 . 1.368(2) ?
C12 H12 . 0.94 ?
C13 C14 . 1.4237(19) ?
C13 H13 . 0.94 ?
C14 C15 . 1.4170(19) ?
C15 C16 . 1.3757(19) ?
C15 H15 . 0.94 ?
C16 C17 . 1.4885(18) ?
C17 O4 . 1.2254(16) ?
C17 C18 . 1.4810(18) ?
C19 O1 . 1.4262(18) ?
C19 H19A . 0.97 ?
C19 H19B . 0.97 ?
C19 H19C . 0.97 ?
C20 O2 . 1.4331(18) ?
C20 H20A . 0.97 ?
C20 H20B . 0.97 ?
C20 H20C . 0.97 ?

loop_
_geom_hbond_atom_site_label_D
_geom_hbond_atom_site_label_H
_geom_hbond_atom_site_label_A
_geom_hbond_site_symmetry_A
_geom_hbond_distance_DH
_geom_hbond_distance_HA
_geom_hbond_distance_DA
_geom_hbond_angle_DHA
_geom_hbond_publ_flag
C8 H8 O3 3_655 0.94 2.30 3.210(2) 162 yes
C15 H15 O4 2_745 0.94 2.60 3.383(2) 141 yes
C20 H20B O1 3_775 0.97 2.55 3.486(2) 162 yes
C20 H20B O2 3_775 0.97 2.48 3.206(2) 131 yes

loop_
_geom_torsion_atom_site_label_1
_geom_torsion_atom_site_label_2
_geom_torsion_atom_site_label_3
_geom_torsion_atom_site_label_4
_geom_torsion_site_symmetry_1
_geom_torsion_site_symmetry_2
_geom_torsion_site_symmetry_3
_geom_torsion_site_symmetry_4
_geom_torsion
_geom_torsion_publ_flag
C18 C1 C2 O1 . . . . 179.31(13) ?
C18 C1 C2 C3 . . . . 0.0(2) ?
O1 C2 C3 O2 . . . . -0.27(19) ?
C1 C2 C3 O2 . . . . 179.11(13) ?
O1 C2 C3 C4 . . . . -179.36(13) ?
C1 C2 C3 C4 . . . . 0.0(2) ?
O2 C3 C4 C5 . . . . -178.75(14) ?
C2 C3 C4 C5 . . . . 0.3(2) ?
C3 C4 C5 C18 . . . . -0.6(2) ?
C3 C4 C5 C6 . . . . 177.37(13) ?
C18 C5 C6 O3 . . . . 176.55(15) ?
C4 C5 C6 O3 . . . . -1.3(2) ?
C18 C5 C6 C7 . . . . -2.0(2) ?
C4 C5 C6 C7 . . . . -179.93(13) ?
O3 C6 C7 C8 . . . . 3.6(2) ?
C5 C6 C7 C8 . . . . -177.82(13) ?
O3 C6 C7 C16 . . . . -176.79(14) ?
C5 C6 C7 C16 . . . . 1.8(2) ?
C16 C7 C8 C9 . . . . -0.5(2) ?
C6 C7 C8 C9 . . . . 179.12(13) ?
C7 C8 C9 C14 . . . . 1.3(2) ?
C7 C8 C9 C10 . . . . -178.72(13) ?
C8 C9 C10 C11 . . . . -179.71(14) ?
C14 C9 C10 C11 . . . . 0.3(2) ?
C9 C10 C11 C12 . . . . -0.4(2) ?
C10 C11 C12 C13 . . . . 0.2(2) ?
C11 C12 C13 C14 . . . . 0.1(2) ?
C8 C9 C14 C15 . . . . -1.0(2) ?
C10 C9 C14 C15 . . . . 179.02(13) ?
C8 C9 C14 C13 . . . . -179.95(13) ?
C10 C9 C14 C13 . . . . 0.1(2) ?
C12 C13 C14 C9 . . . . -0.3(2) ?
C12 C13 C14 C15 . . . . -179.20(14) ?
C9 C14 C15 C16 . . . . -0.1(2) ?
C13 C14 C15 C16 . . . . 178.82(13) ?
C14 C15 C16 C7 . . . . 0.9(2) ?
C14 C15 C16 C17 . . . . -178.27(12) ?
C8 C7 C16 C15 . . . . -0.6(2) ?
C6 C7 C16 C15 . . . . 179.76(13) ?
C8 C7 C16 C17 . . . . 178.55(13) ?
C6 C7 C16 C17 . . . . -1.1(2) ?
C15 C16 C17 O4 . . . . 0.0(2) ?
C7 C16 C17 O4 . . . . -179.14(13) ?
C15 C16 C17 C18 . . . . 179.63(12) ?
C7 C16 C17 C18 . . . . 0.5(2) ?
C4 C5 C18 C1 . . . . 0.6(2) ?
C6 C5 C18 C1 . . . . -177.27(13) ?
C4 C5 C18 C17 . . . . 179.34(13) ?
C6 C5 C18 C17 . . . . 1.5(2) ?
C2 C1 C18 C5 . . . . -0.3(2) ?
C2 C1 C18 C17 . . . . -179.09(13) ?
O4 C17 C18 C5 . . . . 178.92(13) ?
C16 C17 C18 C5 . . . . -0.7(2) ?
O4 C17 C18 C1 . . . . -2.3(2) ?
C16 C17 C18 C1 . . . . 178.11(12) ?
C1 C2 O1 C19 . . . . -5.6(2) ?
C3 C2 O1 C19 . . . . 173.78(13) ?
C4 C3 O2 C20 . . . . 3.3(2) ?
C2 C3 O2 C20 . . . . -175.73(13) ?

loop_
_cod_related_entry_id
_cod_related_entry_database
_cod_related_entry_code
1 ChemSpider 9349667
